data_4319172
loop_
_publ_author_name
'Nicholas P. Chatterton'
'David M. L. Goodgame'
'David A. Grachvogel'
'Izhar Hussain'
'Andrew J. P. White'
'David J. Williams'

_publ_section_title
;
 Influence of the Counteranion on the Formation of Polymeric Networks by
 Metal Complexes of Hexamethylenebis(acetamide)
;
_journal_name_full 'Inorganic Chemistry'
_journal_page_first 312
_journal_page_last 317
_journal_paper_doi 10.1021/ic000673i
_journal_volume 40
_journal_year 2001
_chemical_formula_sum 'C32 H62 Cl6 N12 Nd2 O24'
_chemical_formula_weight 1500.12
_chemical_name_systematic
; 
 ? 
;
_space_group_IT_number 148
_symmetry_cell_setting rhombohedral
_symmetry_space_group_name_Hall '-R 3'
_symmetry_space_group_name_H-M 'R -3 :H'
_atom_sites_solution_hydrogens geom
_atom_sites_solution_primary direct
_atom_sites_solution_secondary difmap
_audit_creation_method SHELXL
_cell_angle_alpha 90.00
_cell_angle_beta 90.00
_cell_angle_gamma 120.00
_cell_formula_units_Z 3
_cell_length_a 13.9921(10)
_cell_length_b 13.9921(10)
_cell_length_c 25.705(2)
_cell_measurement_reflns_used 26
_cell_measurement_temperature 293(2)
_cell_measurement_theta_max 12.45
_cell_measurement_theta_min 4.72
_cell_volume 4358.3(6)
_computing_cell_refinement 'Siemens XSCANS'
_computing_data_collection 'Siemens XSCANS'
_computing_data_reduction 'Siemens SHELXTL'
_computing_molecular_graphics 'Siemens SHELXTL'
_computing_publication_material 'Siemens SHELXTL'
_computing_structure_refinement 'SHELXL-93 (Sheldrick, 1993)'
_computing_structure_solution 'SHELXS-86 (Sheldrick, 1990)'
_diffrn_ambient_temperature 293(2)
_diffrn_measurement_device 'Siemens P4'
_diffrn_measurement_method '\w scans'
_diffrn_radiation_monochromator graphite
_diffrn_radiation_source 'fine-focus sealed tube'
_diffrn_radiation_type MoK\a
_diffrn_radiation_wavelength 0.71073
_diffrn_reflns_av_R_equivalents 0.0197
_diffrn_reflns_av_sigmaI/netI 0.0382
_diffrn_reflns_limit_h_max 16
_diffrn_reflns_limit_h_min 0
_diffrn_reflns_limit_k_max 0
_diffrn_reflns_limit_k_min -16
_diffrn_reflns_limit_l_max 30
_diffrn_reflns_limit_l_min 0
_diffrn_reflns_number 1850
_diffrn_reflns_theta_max 24.99
_diffrn_reflns_theta_min 1.86
_diffrn_standards_decay_% 6.80
_diffrn_standards_interval_count 97
_diffrn_standards_number 3
_exptl_absorpt_coefficient_mu 2.126
_exptl_absorpt_correction_T_max 0.7494
_exptl_absorpt_correction_T_min 0.5403
_exptl_absorpt_correction_type Ellipsoidal
_exptl_crystal_colour Clear
_exptl_crystal_density_diffrn 1.715
_exptl_crystal_description rhombs
_exptl_crystal_F_000 2256
_exptl_crystal_size_max 0.60
_exptl_crystal_size_mid 0.57
_exptl_crystal_size_min 0.33
_refine_diff_density_max 0.303
_refine_diff_density_min -0.349
_refine_diff_density_rms 0.072
_refine_ls_extinction_coef 0.00026(7)
_refine_ls_extinction_expression Fc^*^=kFc[1+0.001xFc^2^\l^3^/sin(2\q)]^-1/4^
_refine_ls_extinction_method SHELXL
_refine_ls_goodness_of_fit_all 1.102
_refine_ls_goodness_of_fit_obs 1.164
_refine_ls_matrix_type full
_refine_ls_number_parameters 121
_refine_ls_number_reflns 1582
_refine_ls_number_restraints 1
_refine_ls_restrained_S_all 1.096
_refine_ls_restrained_S_obs 1.163
_refine_ls_R_factor_all 0.0422
_refine_ls_R_factor_obs 0.0280
_refine_ls_shift/esd_max 0.000
_refine_ls_shift/esd_mean 0.000
_refine_ls_structure_factor_coef Fsqd
_refine_ls_weighting_details 'w=1/[\s^2^(Fo^2^)+(0.0253P)^2^+2.8027P] where P=(Fo^2^+2Fc^2^)/3'
_refine_ls_weighting_scheme calc
_refine_ls_wR_factor_all 0.0663
_refine_ls_wR_factor_obs 0.0611
_reflns_number_observed 1307
_reflns_number_total 1699
_reflns_observed_criterion >2sigma(I)
_cod_data_source_file ic000673i_2.cif
_cod_data_source_block DMLG9903
_cod_depositor_comments
;
The following automatic conversions were performed:

'_symmetry_cell_setting' value 'Rhombohedral' changed to
'rhombohedral' according to the built-in table from CIF Core
dictionary named 'cif_core.dic' version 2.4.1 from 2010-06-29.

Automatic conversion script
Id: cif_fix_values 1646 2011-03-28 12:23:43Z adriana 

The following automatic conversions were performed:

'_refine_ls_weighting_scheme' value 'calc
w=1/[\s^2^(Fo^2^)+(0.0253P)^2^+2.8027P] where P=(Fo^2^+2Fc^2^)/3' was
changed to 'calc'. New tag '_refine_ls_weighting_details' was
created. The value of the new tag was set to
'w=1/[\s^2^(Fo^2^)+(0.0253P)^2^+2.8027P] where P=(Fo^2^+2Fc^2^)/3'.

Automatic conversion script
Id: cif_fix_values 3143 2015-03-26 13:38:13Z robertas 
;
_cod_original_sg_symbol_H-M 'R -3'
_cod_original_formula_sum 'C32 H62 N12 O24 Cl6 Nd2'
_cod_database_code 4319172

loop_
_symmetry_equiv_pos_as_xyz
'x, y, z'
'-y, x-y, z'
'-x+y, -x, z'
'x+2/3, y+1/3, z+1/3'
'-y+2/3, x-y+1/3, z+1/3'
'-x+y+2/3, -x+1/3, z+1/3'
'x+1/3, y+2/3, z+2/3'
'-y+1/3, x-y+2/3, z+2/3'
'-x+y+1/3, -x+2/3, z+2/3'
'-x, -y, -z'
'y, -x+y, -z'
'x-y, x, -z'
'-x+2/3, -y+1/3, -z+1/3'
'y+2/3, -x+y+1/3, -z+1/3'
'x-y+2/3, x+1/3, -z+1/3'
'-x+1/3, -y+2/3, -z+2/3'
'y+1/3, -x+y+2/3, -z+2/3'
'x-y+1/3, x+2/3, -z+2/3'

loop_
_atom_site_aniso_label
_atom_site_aniso_U_11
_atom_site_aniso_U_22
_atom_site_aniso_U_33
_atom_site_aniso_U_23
_atom_site_aniso_U_13
_atom_site_aniso_U_12
Nd1 0.0210(2) 0.0210(2) 0.0253(3) 0.000 0.000 0.01051(10)
O1 0.036(2) 0.046(2) 0.051(2) 0.016(2) 0.021(2) 0.014(2)
C1 0.033(2) 0.044(3) 0.045(3) 0.011(2) 0.010(2) 0.016(2)
C2 0.048(3) 0.063(4) 0.065(4) -0.007(3) 0.003(3) 0.004(3)
N3 0.027(2) 0.044(2) 0.052(2) 0.004(2) 0.011(2) 0.008(2)
C4 0.038(3) 0.057(3) 0.045(3) 0.004(2) 0.005(2) 0.023(2)
C5 0.049(3) 0.061(3) 0.055(3) -0.005(3) -0.005(2) 0.033(3)
C6 0.048(3) 0.063(3) 0.046(3) 0.001(2) 0.000(2) 0.033(3)
Nd2 0.0231(2) 0.0231(2) 0.0299(3) 0.000 0.000 0.01154(11)
N10 0.033(2) 0.032(2) 0.038(2) 0.005(2) -0.007(2) 0.012(2)
O11 0.048(2) 0.034(2) 0.044(2) 0.0003(14) 0.0038(15) 0.021(2)
O12 0.040(2) 0.036(2) 0.042(2) 0.0020(14) 0.0046(14) 0.0182(14)
O13 0.060(2) 0.038(2) 0.064(2) 0.022(2) 0.010(2) 0.010(2)
C20 0.052(3) 0.052(3) 0.036(4) 0.000 0.000 0.026(2)
Cl 0.0920(12) 0.0522(8) 0.0817(11) 0.0094(8) 0.0133(9) 0.0298(9)

loop_
_atom_site_label
_atom_site_type_symbol
_atom_site_fract_x
_atom_site_fract_y
_atom_site_fract_z
_atom_site_U_iso_or_equiv
_atom_site_thermal_displace_type
_atom_site_occupancy
_atom_site_calc_flag
_atom_site_refinement_flags
_atom_site_disorder_group
Nd1 Nd 0.0000 0.0000 0.5000 0.0224(2) Uani 1 d S .
O1 O 0.1500(2) 0.1201(3) 0.44972(12) 0.0473(8) Uani 1 d . .
C1 C 0.2493(4) 0.1816(4) 0.4370(2) 0.0424(11) Uani 1 d . .
C2 C 0.3255(4) 0.2733(5) 0.4719(2) 0.069(2) Uani 1 d . .
H2A H 0.3835(4) 0.3304(5) 0.4516(2) 0.104 Uiso 1 d R .
H2B H 0.3568(4) 0.2458(5) 0.4970(2) 0.104 Uiso 1 d R .
H2C H 0.2854(4) 0.3025(5) 0.4896(2) 0.104 Uiso 1 d R .
N3 N 0.2880(3) 0.1683(3) 0.3934(2) 0.0455(10) Uani 1 d D .
H3A H 0.3595(9) 0.2100(27) 0.3845(15) 0.038(12) Uiso 1 d D .
C4 C 0.2228(4) 0.0796(4) 0.3563(2) 0.0470(12) Uani 1 d . .
H4A H 0.2498(4) 0.1050(4) 0.3214(2) 0.056 Uiso 1 calc R .
H4B H 0.1464(4) 0.0619(4) 0.3578(2) 0.056 Uiso 1 calc R .
C5 C 0.2291(4) -0.0237(4) 0.3677(2) 0.0525(13) Uani 1 d . .
H5A H 0.3059(4) -0.0050(4) 0.3683(2) 0.063 Uiso 1 calc R .
H5B H 0.1981(4) -0.0515(4) 0.4018(2) 0.063 Uiso 1 calc R .
C6 C 0.1680(4) -0.1127(4) 0.3279(2) 0.0499(12) Uani 1 d . .
H6A H 0.2020(4) -0.0855(4) 0.2942(2) 0.060 Uiso 1 calc R .
H6B H 0.0927(4) -0.1272(4) 0.3258(2) 0.060 Uiso 1 calc R .
Nd2 Nd 0.6667 0.3333 0.3333 0.0254(2) Uani 1 d S .
N10 N 0.5368(3) 0.1313(3) 0.40182(13) 0.0366(8) Uani 1 d . .
O11 O 0.5967(2) 0.1319(2) 0.36424(11) 0.0418(7) Uani 1 d . .
O12 O 0.5371(2) 0.2205(2) 0.41015(11) 0.0399(7) Uani 1 d . .
O13 O 0.4824(3) 0.0490(3) 0.42791(13) 0.0607(10) Uani 1 d . .
C20 C 0.6667 0.3333 0.5249(3) 0.047(2) Uani 1 d S .
H20A H 0.6667 0.3333 0.4868(3) 0.056 Uiso 1 calc SR .
Cl Cl 0.60449(15) 0.19623(12) 0.54636(6) 0.0781(5) Uani 1 d . .

loop_
_atom_type_symbol
_atom_type_description
_atom_type_scat_dispersion_real
_atom_type_scat_dispersion_imag
_atom_type_scat_source
C C 0.0033 0.0016 'International Tables Vol C Tables 4.2.6.8 and 6.1.1.4'
H H 0.0000 0.0000 'International Tables Vol C Tables 4.2.6.8 and 6.1.1.4'
N N 0.0061 0.0033 'International Tables Vol C Tables 4.2.6.8 and 6.1.1.4'
O O 0.0106 0.0060 'International Tables Vol C Tables 4.2.6.8 and 6.1.1.4'
Cl Cl 0.1484 0.1585 'International Tables Vol C Tables 4.2.6.8 and 6.1.1.4'
Nd Nd -0.1943 3.0179 'International Tables Vol C Tables 4.2.6.8 and 6.1.1.4'

loop_
_geom_angle_atom_site_label_1
_geom_angle_atom_site_label_2
_geom_angle_atom_site_label_3
_geom_angle
_geom_angle_site_symmetry_1
_geom_angle_site_symmetry_3
_geom_angle_publ_flag
O1 Nd1 O1 91.94(11) 12_556 11_556 ?
O1 Nd1 O1 91.94(11) 12_556 10_556 ?
O1 Nd1 O1 91.94(11) 11_556 10_556 ?
O1 Nd1 O1 180.0 12_556 3 ?
O1 Nd1 O1 88.06(11) 11_556 3 ?
O1 Nd1 O1 88.06(11) 10_556 3 ?
O1 Nd1 O1 88.06(11) 12_556 . ?
O1 Nd1 O1 88.06(11) 11_556 . ?
O1 Nd1 O1 180.0 10_556 . ?
O1 Nd1 O1 91.94(11) 3 . ?
O1 Nd1 O1 88.06(11) 12_556 2 ?
O1 Nd1 O1 180.0 11_556 2 ?
O1 Nd1 O1 88.06(11) 10_556 2 ?
O1 Nd1 O1 91.94(11) 3 2 ?
O1 Nd1 O1 91.94(11) . 2 ?
C1 O1 Nd1 158.6(3) . . ?
O1 C1 N3 121.6(5) . . ?
O1 C1 C2 120.2(4) . . ?
N3 C1 C2 118.2(4) . . ?
C1 N3 C4 123.7(4) . . ?
N3 C4 C5 111.9(4) . . ?
C6 C5 C4 112.2(4) . . ?
C5 C6 C6 114.8(5) . 16_545 ?
O11 Nd2 O11 68.89(6) . 18_545 ?
O11 Nd2 O11 111.11(6) . 2_655 ?
O11 Nd2 O11 68.89(6) 18_545 2_655 ?
O11 Nd2 O11 68.89(6) . 17 ?
O11 Nd2 O11 111.11(6) 18_545 17 ?
O11 Nd2 O11 180.0 2_655 17 ?
O11 Nd2 O11 180.0 . 16_655 ?
O11 Nd2 O11 111.11(6) 18_545 16_655 ?
O11 Nd2 O11 68.89(6) 2_655 16_655 ?
O11 Nd2 O11 111.11(6) 17 16_655 ?
O11 Nd2 O11 111.11(6) . 3_665 ?
O11 Nd2 O11 180.0 18_545 3_665 ?
O11 Nd2 O11 111.11(6) 2_655 3_665 ?
O11 Nd2 O11 68.89(6) 17 3_665 ?
O11 Nd2 O11 68.89(6) 16_655 3_665 ?
O11 Nd2 O12 67.93(9) . 18_545 ?
O11 Nd2 O12 48.93(9) 18_545 18_545 ?
O11 Nd2 O12 114.29(9) 2_655 18_545 ?
O11 Nd2 O12 65.71(9) 17 18_545 ?
O11 Nd2 O12 112.07(9) 16_655 18_545 ?
O11 Nd2 O12 131.07(9) 3_665 18_545 ?
O11 Nd2 O12 131.07(9) . 16_655 ?
O11 Nd2 O12 65.71(9) 18_545 16_655 ?
O11 Nd2 O12 67.93(9) 2_655 16_655 ?
O11 Nd2 O12 112.07(9) 17 16_655 ?
O11 Nd2 O12 48.93(9) 16_655 16_655 ?
O11 Nd2 O12 114.29(9) 3_665 16_655 ?
O12 Nd2 O12 69.02(10) 18_545 16_655 ?
O11 Nd2 O12 114.29(9) . 17 ?
O11 Nd2 O12 112.07(9) 18_545 17 ?
O11 Nd2 O12 131.07(9) 2_655 17 ?
O11 Nd2 O12 48.93(9) 17 17 ?
O11 Nd2 O12 65.71(9) 16_655 17 ?
O11 Nd2 O12 67.93(9) 3_665 17 ?
O12 Nd2 O12 69.02(10) 18_545 17 ?
O12 Nd2 O12 69.02(11) 16_655 17 ?
O11 Nd2 O12 65.71(9) . 2_655 ?
O11 Nd2 O12 67.93(9) 18_545 2_655 ?
O11 Nd2 O12 48.93(9) 2_655 2_655 ?
O11 Nd2 O12 131.07(9) 17 2_655 ?
O11 Nd2 O12 114.29(9) 16_655 2_655 ?
O11 Nd2 O12 112.07(9) 3_665 2_655 ?
O12 Nd2 O12 110.98(10) 18_545 2_655 ?
O12 Nd2 O12 110.98(11) 16_655 2_655 ?
O12 Nd2 O12 180.0 17 2_655 ?
O11 Nd2 O12 48.93(9) . . ?
O11 Nd2 O12 114.29(9) 18_545 . ?
O11 Nd2 O12 112.07(9) 2_655 . ?
O11 Nd2 O12 67.93(9) 17 . ?
O11 Nd2 O12 131.07(9) 16_655 . ?
O11 Nd2 O12 65.71(9) 3_665 . ?
O12 Nd2 O12 110.98(11) 18_545 . ?
O12 Nd2 O12 180.0 16_655 . ?
O12 Nd2 O12 110.98(11) 17 . ?
O12 Nd2 O12 69.02(10) 2_655 . ?
O11 Nd2 O12 112.07(9) . 3_665 ?
O11 Nd2 O12 131.07(9) 18_545 3_665 ?
O11 Nd2 O12 65.71(9) 2_655 3_665 ?
O11 Nd2 O12 114.29(9) 17 3_665 ?
O11 Nd2 O12 67.93(9) 16_655 3_665 ?
O11 Nd2 O12 48.93(9) 3_665 3_665 ?
O12 Nd2 O12 180.0 18_545 3_665 ?
O12 Nd2 O12 110.98(11) 16_655 3_665 ?
O12 Nd2 O12 110.98(10) 17 3_665 ?
O12 Nd2 O12 69.02(10) 2_655 3_665 ?
O12 Nd2 O12 69.02(11) . 3_665 ?
O13 N10 O12 122.2(4) . . ?
O13 N10 O11 121.4(4) . . ?
O12 N10 O11 116.4(3) . . ?
N10 O11 Nd2 97.3(2) . . ?
N10 O12 Nd2 97.3(2) . . ?
Cl C20 Cl 110.6(2) . 2_655 ?
Cl C20 Cl 110.6(2) . 3_665 ?
Cl C20 Cl 110.6(2) 2_655 3_665 ?

loop_
_geom_bond_atom_site_label_1
_geom_bond_atom_site_label_2
_geom_bond_distance
_geom_bond_site_symmetry_2
_geom_bond_publ_flag
Nd1 O1 2.318(3) 12_556 ?
Nd1 O1 2.318(3) 11_556 ?
Nd1 O1 2.318(3) 10_556 ?
Nd1 O1 2.318(3) 3 ?
Nd1 O1 2.318(3) . ?
Nd1 O1 2.318(3) 2 ?
O1 C1 1.257(5) . ?
C1 N3 1.297(6) . ?
C1 C2 1.490(6) . ?
N3 C4 1.467(6) . ?
C4 C5 1.520(6) . ?
C5 C6 1.505(6) . ?
C6 C6 1.517(9) 16_545 ?
Nd2 O11 2.603(3) . ?
Nd2 O11 2.603(3) 18_545 ?
Nd2 O11 2.603(3) 2_655 ?
Nd2 O11 2.603(3) 17 ?
Nd2 O11 2.603(3) 16_655 ?
Nd2 O11 2.603(3) 3_665 ?
Nd2 O12 2.611(3) 18_545 ?
Nd2 O12 2.611(3) 16_655 ?
Nd2 O12 2.611(3) 17 ?
Nd2 O12 2.611(3) 2_655 ?
Nd2 O12 2.611(3) . ?
Nd2 O12 2.611(3) 3_665 ?
N10 O13 1.217(4) . ?
N10 O12 1.264(4) . ?
N10 O11 1.276(4) . ?
C20 Cl 1.753(3) . ?
C20 Cl 1.753(3) 2_655 ?
C20 Cl 1.753(3) 3_665 ?
